data_4345226
loop_
_publ_author_name
'Vuillamy, Alexandra'
'Zebret, Soumaila'
'Besnard, C\'eline'
'Placide, Virginie'
'Petoud, St\'ephane'
'Hamacek, Josef'

_publ_section_title
;
 Functionalized Triptycene-Derived Tripodal Ligands: Privileged Formation
 of Tetranuclear Cage Assemblies with Larger Ln(III)
;
_journal_name_full 'Inorganic Chemistry'
_journal_paper_doi 10.1021/acs.inorgchem.6b02900
_journal_year 2017
_chemical_formula_moiety 'C188 H158 Eu4 N24 O51, 10(Cl O4), 3(C2 H3 N)'
_chemical_formula_sum 'C194 H167 Cl10 Eu4 N27 O91'
_chemical_formula_weight 5294.88
_space_group_crystal_system cubic
_space_group_IT_number 205
_space_group_name_Hall '-P 2ac 2ab 3'
_space_group_name_H-M_alt 'P a -3'
_symmetry_space_group_name_Hall '-P 2ac 2ab 3'
_symmetry_space_group_name_H-M 'P a -3'
_atom_sites_solution_hydrogens mixed
_atom_sites_solution_primary direct
_audit_creation_date 2016-07-26
_audit_creation_method
;
Olex2 1.2-beta
(compiled 2016.07.25 svn.r3318 for OlexSys, GUI svn.r5204)
;
_cell_angle_alpha 90
_cell_angle_beta 90
_cell_angle_gamma 90
_cell_formula_units_Z 8
_cell_length_a 37.8968(3)
_cell_length_b 37.8968(3)
_cell_length_c 37.8968(3)
_cell_measurement_reflns_used 14699
_cell_measurement_temperature 180
_cell_measurement_theta_max 39.9663
_cell_measurement_theta_min 2.6177
_cell_volume 54426.2(7)
_computing_cell_refinement
;
CrysAlisPro, Agilent Technologies,
Version 1.171.34.49 (release 20-01-2011 CrysAlis171 .NET)
(compiled Jan 20 2011,15:58:25)
;
_computing_data_collection
;
CrysAlisPro, Agilent Technologies,
Version 1.171.34.49 (release 20-01-2011 CrysAlis171 .NET)
(compiled Jan 20 2011,15:58:25)
;
_computing_data_reduction
;
CrysAlisPro, Agilent Technologies,
Version 1.171.34.49 (release 20-01-2011 CrysAlis171 .NET)
(compiled Jan 20 2011,15:58:25)
;
_computing_molecular_graphics 'Olex2 (Dolomanov et al., 2009)'
_computing_publication_material 'Olex2 (Dolomanov et al., 2009)'
_computing_structure_refinement 'ShelXL (Sheldrick, 2015)'
_computing_structure_solution 'SIR2004 (Burla et al., 2007)'
_diffrn_ambient_temperature 180
_diffrn_detector_area_resol_mean 10.4679
_diffrn_measured_fraction_theta_full 0.940
_diffrn_measured_fraction_theta_max 0.921
_diffrn_measurement_details
;
#__ type_ start__ end____ width___ exp.time_
  1 omega  -65.00   28.00   0.5000   20.0000
omega____ theta____ kappa____ phi______ frames
    -      -37.5615   38.0000 -150.0000 186

#__ type_ start__ end____ width___ exp.time_
  2 omega -115.00  -83.00   0.5000   20.0000
omega____ theta____ kappa____ phi______ frames
    -      -37.5615 -138.0000 -148.0000 64

#__ type_ start__ end____ width___ exp.time_
  3 omega   61.00   87.00   0.5000   20.0000
omega____ theta____ kappa____ phi______ frames
    -       37.5615 -138.0000   86.0000 52

#__ type_ start__ end____ width___ exp.time_
  4 omega   37.00   72.00   0.5000   40.0000
omega____ theta____ kappa____ phi______ frames
    -      109.7499  -45.0000  120.0000 70
;
_diffrn_measurement_device_type 'SuperNova, Dual, Cu at zero, Atlas'
_diffrn_measurement_method '\w scans'
_diffrn_radiation_type CuK\a
_diffrn_radiation_wavelength 1.5418
_diffrn_reflns_av_R_equivalents 0.0427
_diffrn_reflns_av_unetI/netI 0.0512
_diffrn_reflns_Laue_measured_fraction_full 0.940
_diffrn_reflns_Laue_measured_fraction_max 0.921
_diffrn_reflns_limit_h_max 44
_diffrn_reflns_limit_h_min -30
_diffrn_reflns_limit_k_max 28
_diffrn_reflns_limit_k_min -46
_diffrn_reflns_limit_l_max 30
_diffrn_reflns_limit_l_min -43
_diffrn_reflns_number 66892
_diffrn_reflns_point_group_measured_fraction_full 0.940
_diffrn_reflns_point_group_measured_fraction_max 0.921
_diffrn_reflns_theta_full 67.680
_diffrn_reflns_theta_max 73.254
_diffrn_reflns_theta_min 2.607
_exptl_absorpt_coefficient_mu 8.118
_exptl_absorpt_correction_T_max 1.00000
_exptl_absorpt_correction_T_min 0.66145
_exptl_absorpt_correction_type multi-scan
_exptl_absorpt_process_details
;
CrysAlisPro, Agilent Technologies,
Version 1.171.34.49 (release 20-01-2011 CrysAlis171 .NET)
(compiled Jan 20 2011,15:58:25)
Empirical absorption correction using spherical harmonics,
 implemented in SCALE3 ABSPACK scaling algorithm.
;
_exptl_crystal_density_diffrn 1.292
_exptl_crystal_density_method 'not measured'
_exptl_crystal_description plate
_exptl_crystal_F_000 21360
_exptl_crystal_size_max 0.2
_exptl_crystal_size_mid 0.05
_exptl_crystal_size_min 0.01
_refine_diff_density_max 0.606
_refine_diff_density_min -0.500
_refine_diff_density_rms 0.096
_refine_ls_extinction_method none
_refine_ls_goodness_of_fit_ref 1.082
_refine_ls_hydrogen_treatment constr
_refine_ls_matrix_type full
_refine_ls_number_parameters 1066
_refine_ls_number_reflns 16789
_refine_ls_number_restraints 204
_refine_ls_restrained_S_all 1.085
_refine_ls_R_factor_all 0.1308
_refine_ls_R_factor_gt 0.0909
_refine_ls_shift/su_max 0.001
_refine_ls_shift/su_mean 0.000
_refine_ls_structure_factor_coef Fsqd
_refine_ls_weighting_details 'w=1/[\s^2^(Fo^2^)+(0.0861P)^2^+289.1515P] where P=(Fo^2^+2Fc^2^)/3'
_refine_ls_weighting_scheme calc
_refine_ls_wR_factor_gt 0.2181
_refine_ls_wR_factor_ref 0.2487
_reflns_Friedel_coverage 0.000
_reflns_number_gt 10775
_reflns_number_total 16789
_reflns_threshold_expression 'I > 2\s(I)'
_cod_data_source_file ic6b02900_si_002.cif
_cod_data_source_block sousept2
_cod_original_cell_volume 54426.2(13)
_cod_database_code 4345226
_shelx_space_group_comment
;
The symmetry employed for this shelxl refinement is uniquely defined
by the following loop, which should always be used as a source of
symmetry information in preference to the above space-group names.
They are only intended as comments.
;
_shelx_estimated_absorpt_t_max 0.923
_shelx_estimated_absorpt_t_min 0.294
_olex2_refinement_description
;
1. Fixed Uiso
 At 1.2 times of:
  All C(H) groups, All N(H) groups
 At 1.5 times of:
  All C(H,H,H) groups, All O(H,H) groups
2. Restrained distances
 Cl2-O2E \\sim Cl2-O1E \\sim Cl2-O4E \\sim Cl2-O3E
 with sigma of 0.02
 O1E-O4E \\sim O1E-O2E \\sim O1E-O3E \\sim O2E-O3E \\sim O2E-O4E \\sim O3E-O4E
 with sigma of 0.02
 Cl2-O1F \\sim Cl2-O4F \\sim Cl2-O3F \\sim Cl2-O2F
 with sigma of 0.02
 O1F-O2F \\sim O1F-O3F \\sim O1F-O4F \\sim O2F-O3F \\sim O2F-O4F \\sim O3F-O4F
 with sigma of 0.02
 Cl1G-O3G \\sim Cl1G-O4G \\sim Cl1G-O2G \\sim Cl1G-O1G
 with sigma of 0.02
 Cl1H-O4H \\sim Cl1H-O1H \\sim Cl1H-O2H \\sim Cl1H-O3H
 with sigma of 0.02
 O1H-O2H \\sim O1H-O3H \\sim O1H-O4H \\sim O2H-O3H \\sim O2H-O4H \\sim O3H-O4H
 with sigma of 0.04
 Cl1G-O3G \\sim Cl1G-O1G \\sim Cl1G-O2G \\sim Cl1G-O4G
 with sigma of 0.02
 O1G-O2G \\sim O1G-O3G \\sim O1G-O4G \\sim O2G-O3G \\sim O2G-O4G \\sim O3G-O4G
 with sigma of 0.04
3. Uiso/Uaniso restraints and constraints
Uanis(O3G) = Uanis(O4H)
4. Rigid body (RIGU) restrains
 O2E, O3E, O4E, O1E, Cl2
 with sigma for 1-2 distances of 0.004 and sigma for 1-3 distances of 0.004
 O2F, O4F, O3F, O1F, Cl2
 with sigma for 1-2 distances of 0.004 and sigma for 1-3 distances of 0.004
 O1G, Cl1G, O4G, O2G, O3G
 with sigma for 1-2 distances of 0.004 and sigma for 1-3 distances of 0.004
 O1H, Cl1H, O4H, O2H, O3H
 with sigma for 1-2 distances of 0.004 and sigma for 1-3 distances of 0.004
5. Others
 Sof(O2F)=Sof(O4F)=Sof(O3F)=Sof(O1F)=1-FVAR(1)
 Sof(O2E)=Sof(O3E)=Sof(O4E)=Sof(O1E)=FVAR(1)
 Sof(Cl1H)=Sof(O4H)=Sof(O2H)=Sof(O1H)=Sof(O3H)=1-FVAR(2)
 Sof(O3G)=Sof(Cl1G)=Sof(O4G)=Sof(O1G)=Sof(O2G)=FVAR(2)
6.a Rotating group:
 OW(HWA,HWB)
6.b Ternary CH refined with riding coordinates:
 C2(H2), C2D(H2D), C1(H1), C1D(H1DA)
6.c Aromatic/amide H refined with riding coordinates:
 C5A(H5A), C13D(H13D), C11D(H11D), C5D(H5D), N1A(H1A), N1B(H1B), C8C(H8C),
 C13A(H13A), N1D(H1D), C8D(H8D), C8B(H8B), C4C(H4C), N1C(H1C), C11B(H11B),
 C5B(H5B), C6D(H6D), C11C(H11C), C5C(H5C), C6B(H6B), C11A(H11A), C8A(H8A),
 C13B(H13B), C6A(H6A), C13C(H13C)
6.d Idealised Me refined as rotating group:
 C17D(H17A,H17B,H17C), C23C(H23A,H23B,H23C), C17C(H17D,H17E,H17F), C17B(H17G,
 H17H,H17I), C17A(H17J,H17K,H17L), C23A(H23D,H23E,H23F), C23B(H23G,H23H,H23I),
 C23D(H23J,H23K,H23L), C9(H9A,H9B,H9C)
;
_shelx_shelxl_version_number 2014/7
_olex2_submission_special_instructions 'No special instructions were received'

loop_
_space_group_symop_operation_xyz
'x, y, z'
'z, x, y'
'y, z, x'
'-y+1/2, -z, x+1/2'
'z+1/2, -x+1/2, -y'
'-y, z+1/2, -x+1/2'
'-z+1/2, -x, y+1/2'
'-z, x+1/2, -y+1/2'
'y+1/2, -z+1/2, -x'
'-x+1/2, -y, z+1/2'
'x+1/2, -y+1/2, -z'
'-x, y+1/2, -z+1/2'
'-x, -y, -z'
'-z, -x, -y'
'-y, -z, -x'
'y-1/2, z, -x-1/2'
'-z-1/2, x-1/2, y'
'y, -z-1/2, x-1/2'
'z-1/2, x, -y-1/2'
'z, -x-1/2, y-1/2'
'-y-1/2, z-1/2, x'
'x-1/2, y, -z-1/2'
'-x-1/2, y-1/2, z'
'x, -y-1/2, z-1/2'

loop_
_atom_site_label
_atom_site_type_symbol
_atom_site_fract_x
_atom_site_fract_y
_atom_site_fract_z
_atom_site_U_iso_or_equiv
_atom_site_adp_type
_atom_site_occupancy
_atom_site_site_symmetry_order
_atom_site_calc_flag
_atom_site_refinement_flags_posn
_atom_site_refinement_flags_adp
_atom_site_refinement_flags_occupancy
_atom_site_disorder_assembly
_atom_site_disorder_group
Eu1 Eu 0.21067(2) 0.74383(2) 0.55835(2) 0.05673(18) Uani 1 1 d . . . . .
Eu2 Eu 0.44594(2) 0.94594(2) 0.55406(2) 0.0427(2) Uani 1 3 d S T P . .
Cl4 Cl 0.58033(7) 0.81448(11) 0.65511(10) 0.1062(11) Uani 1 1 d . . . . .
N2D N 0.2638(2) 0.7024(2) 0.5448(2) 0.066(2) Uani 1 1 d . . . . .
O1A O 0.26318(14) 0.77823(15) 0.54886(14) 0.0531(14) Uani 1 1 d . . . . .
O1D O 0.24646(16) 0.72368(17) 0.60766(15) 0.0615(15) Uani 1 1 d . . . . .
O1C O 0.20727(15) 0.78991(14) 0.60051(16) 0.0570(15) Uani 1 1 d . . . . .
O16C O 0.1625(2) 0.64012(19) 0.6060(2) 0.104(3) Uani 1 1 d . . . . .
O1B O 0.45656(13) 0.89116(13) 0.58376(13) 0.0451(12) Uani 1 1 d . . . . .
N2C N 0.17523(18) 0.7310(2) 0.6150(2) 0.0603(19) Uani 1 1 d . . . . .
O16B O 0.51197(16) 1.03637(14) 0.60061(16) 0.0611(15) Uani 1 1 d . . . . .
O2A O 0.14766(18) 0.7731(2) 0.5577(2) 0.078(2) Uani 1 1 d . . . . .
O16A O 0.11212(19) 0.8165(3) 0.5378(3) 0.117(3) Uani 1 1 d . . . . .
C5A C 0.3393(2) 0.7942(2) 0.5515(2) 0.0450(18) Uani 1 1 d . . . . .
H5A H 0.3275 0.8085 0.5676 0.054 Uiso 1 1 calc R . . . .
O22C O 0.1400(2) 0.71298(19) 0.71641(19) 0.086(2) Uani 1 1 d . . . . .
O2B O 0.47761(14) 1.00303(14) 0.56479(14) 0.0521(13) Uani 1 1 d . . . . .
C13D C 0.3079(3) 0.6792(3) 0.5064(3) 0.073(3) Uani 1 1 d . . . . .
H13D H 0.3167 0.6765 0.4837 0.088 Uiso 1 1 calc R . . . .
O2D O 0.23363(17) 0.73876(18) 0.49399(17) 0.0684(17) Uani 1 1 d . . . . .
C11D C 0.3108(3) 0.6685(3) 0.5684(3) 0.086(3) Uani 1 1 d . . . . .
H11D H 0.3224 0.6594 0.5880 0.103 Uiso 1 1 calc R . . . .
C2 C 0.4193(2) 0.7369(2) 0.5537(2) 0.053(2) Uani 1 1 d . . . . .
H2 H 0.4321 0.7217 0.5371 0.063 Uiso 1 1 calc R . . . .
O22A O 0.1999(2) 0.9038(2) 0.4844(3) 0.109(3) Uani 1 1 d . . . . .
C5D C 0.2715(2) 0.7228(2) 0.6819(2) 0.056(2) Uani 1 1 d . . . . .
H5D H 0.2853 0.7375 0.6679 0.067 Uiso 1 1 calc R . . . .
N1A N 0.29468(17) 0.80739(19) 0.50736(18) 0.0541(17) Uani 1 1 d . . . . .
H1A H 0.2944 0.8219 0.4899 0.065 Uiso 1 1 calc R . . . .
O16D O 0.27336(19) 0.7191(2) 0.45490(18) 0.085(2) Uani 1 1 d . . . . .
C4B C 0.4422(2) 0.7660(2) 0.5688(2) 0.053(2) Uani 1 1 d . . . . .
N1B N 0.49026(17) 0.85449(17) 0.61575(19) 0.0550(18) Uani 1 1 d . . . . .
H1B H 0.5071 0.8523 0.6308 0.066 Uiso 1 1 calc R . . . .
N2B N 0.48974(17) 0.94708(16) 0.60420(17) 0.0464(15) Uani 1 1 d . . . . .
C8C C 0.1671(2) 0.8775(3) 0.6070(3) 0.063(2) Uani 1 1 d . . . . .
H8C H 0.1431 0.8726 0.6050 0.075 Uiso 1 1 calc R . . . .
C7A C 0.3270(2) 0.7902(2) 0.5172(2) 0.052(2) Uani 1 1 d . . . . .
OW O 0.16909(17) 0.72008(19) 0.51570(18) 0.080(2) Uani 1 1 d . . . . .
HWA H 0.1793 0.7045 0.5023 0.120 Uiso 1 1 d GR . . . .
HWB H 0.1514 0.7100 0.5264 0.120 Uiso 1 1 d GR . . . .
C13A C 0.1687(3) 0.8539(3) 0.5101(3) 0.078(3) Uani 1 1 d . . . . .
H13A H 0.1465 0.8641 0.5077 0.094 Uiso 1 1 calc R . . . .
N1D N 0.2726(2) 0.6786(2) 0.6354(2) 0.068(2) Uani 1 1 d . . . . .
H1D H 0.2846 0.6594 0.6333 0.082 Uiso 1 1 calc R . . . .
O10 O 0.5590(3) 0.7843(4) 0.6548(4) 0.199(7) Uani 1 1 d . . . . .
C8D C 0.2418(3) 0.6672(3) 0.6906(3) 0.070(3) Uani 1 1 d . . . . .
H8D H 0.2359 0.6447 0.6828 0.084 Uiso 1 1 calc R . . . .
C15C C 0.1747(3) 0.6718(3) 0.5980(3) 0.071(3) Uani 1 1 d . . . . .
C7B C 0.4743(2) 0.82369(19) 0.6010(2) 0.0489(19) Uani 1 1 d . . . . .
C17D C 0.2586(4) 0.7418(4) 0.4276(3) 0.107(4) Uani 1 1 d . . . . .
H17A H 0.2630 0.7660 0.4335 0.160 Uiso 1 1 calc GR . . . .
H17B H 0.2336 0.7379 0.4260 0.160 Uiso 1 1 calc GR . . . .
H17C H 0.2694 0.7364 0.4053 0.160 Uiso 1 1 calc GR . . . .
C8B C 0.4937(2) 0.8028(2) 0.5780(3) 0.061(2) Uani 1 1 d . . . . .
H8B H 0.5172 0.8080 0.5732 0.073 Uiso 1 1 calc R . . . .
C10B C 0.49464(19) 0.9180(2) 0.6239(2) 0.0446(18) Uani 1 1 d . . . . .
C2D C 0.2294(3) 0.7294(3) 0.7706(3) 0.061(4) Uani 1 3 d S T P . .
H2D H 0.2145 0.7145 0.7855 0.073 Uiso 1 3 calc RS T P . .
C4C C 0.4079(2) 0.6805(2) 0.5920(3) 0.065(2) Uani 1 1 d . . . . .
H4C H 0.4197 0.6658 0.5763 0.078 Uiso 1 1 calc R . . . .
C23C C 0.1288(4) 0.6777(3) 0.7274(4) 0.113(5) Uani 1 1 d . . . . .
H23A H 0.1211 0.6785 0.7516 0.170 Uiso 1 1 calc GR . . . .
H23B H 0.1482 0.6616 0.7253 0.170 Uiso 1 1 calc GR . . . .
H23C H 0.1097 0.6699 0.7127 0.170 Uiso 1 1 calc GR . . . .
N2A N 0.20349(18) 0.8031(2) 0.52746(18) 0.0587(19) Uani 1 1 d . . . . .
O2C O 0.19228(18) 0.67865(18) 0.57280(19) 0.0742(18) Uani 1 1 d . . . . .
N1C N 0.17484(19) 0.8215(2) 0.6385(2) 0.066(2) Uani 1 1 d . . . . .
H1C H 0.1595 0.8217 0.6552 0.079 Uiso 1 1 calc R . . . .
C2C C 0.3868(2) 0.7386(2) 0.6091(2) 0.0477(19) Uani 1 1 d . . . . .
O35 O 0.6035(3) 0.8167(4) 0.6275(4) 0.180(6) Uani 1 1 d . . . . .
C11B C 0.5100(2) 0.9188(2) 0.6572(2) 0.062(2) Uani 1 1 d . . . . .
H11B H 0.5130 0.8982 0.6703 0.074 Uiso 1 1 calc R . . . .
C3C C 0.4048(2) 0.7166(2) 0.5852(2) 0.053(2) Uani 1 1 d . . . . .
C12D C 0.3241(3) 0.6634(4) 0.5353(3) 0.092(4) Uani 1 1 d . . . . .
O39 O 0.5570(2) 0.8434(4) 0.6541(3) 0.155(5) Uani 1 1 d . . . . .
C17C C 0.1712(5) 0.6115(3) 0.5818(4) 0.145(7) Uani 1 1 d . . . . .
H17D H 0.1608 0.5899 0.5901 0.217 Uiso 1 1 calc GR . . . .
H17E H 0.1964 0.6087 0.5806 0.217 Uiso 1 1 calc GR . . . .
H17F H 0.1622 0.6169 0.5588 0.217 Uiso 1 1 calc GR . . . .
C9B C 0.47926(19) 0.8867(2) 0.6064(2) 0.0445(18) Uani 1 1 d . . . . .
C5B C 0.4395(2) 0.8166(2) 0.6085(2) 0.0456(18) Uani 1 1 d . . . . .
H5B H 0.4270 0.8309 0.6241 0.055 Uiso 1 1 calc R . . . .
C6D C 0.2305(3) 0.6787(3) 0.7244(3) 0.070(3) Uani 1 1 d . . . . .
H6D H 0.2170 0.6639 0.7385 0.084 Uiso 1 1 calc R . . . .
C11C C 0.1600(3) 0.7511(2) 0.6731(3) 0.067(3) Uani 1 1 d . . . . .
H11C H 0.1583 0.7696 0.6891 0.081 Uiso 1 1 calc R . . . .
C17B C 0.5100(3) 1.0661(2) 0.5760(3) 0.071(3) Uani 1 1 d . . . . .
H17G H 0.5233 1.0856 0.5853 0.107 Uiso 1 1 calc GR . . . .
H17H H 0.4858 1.0731 0.5731 0.107 Uiso 1 1 calc GR . . . .
H17I H 0.5196 1.0592 0.5536 0.107 Uiso 1 1 calc GR . . . .
C12A C 0.1993(3) 0.8715(3) 0.4989(3) 0.077(3) Uani 1 1 d . . . . .
C5C C 0.2248(2) 0.8608(2) 0.6282(2) 0.054(2) Uani 1 1 d . . . . .
H5C H 0.2393 0.8452 0.6403 0.065 Uiso 1 1 calc R . . . .
C6B C 0.4772(2) 0.7734(2) 0.5621(3) 0.061(2) Uani 1 1 d . . . . .
H6B H 0.4901 0.7590 0.5470 0.073 Uiso 1 1 calc R . . . .
C4A C 0.3878(2) 0.7552(2) 0.5369(2) 0.0498(19) Uani 1 1 d . . . . .
C11A C 0.2308(2) 0.8536(3) 0.5018(3) 0.067(3) Uani 1 1 d . . . . .
H11A H 0.2514 0.8641 0.4936 0.081 Uiso 1 1 calc R . . . .
C8A C 0.3456(2) 0.7710(2) 0.4923(2) 0.058(2) Uani 1 1 d . . . . .
H8A H 0.3378 0.7701 0.4690 0.069 Uiso 1 1 calc R . . . .
C13B C 0.5167(2) 0.9813(2) 0.6502(2) 0.057(2) Uani 1 1 d . . . . .
H13B H 0.5243 1.0032 0.6581 0.069 Uiso 1 1 calc R . . . .
C1 C 0.3854(2) 0.7766(2) 0.5976(2) 0.0489(19) Uani 1 1 d . . . . .
H1 H 0.3725 0.7915 0.6142 0.059 Uiso 1 1 calc R . . . .
C7D C 0.2613(2) 0.6889(2) 0.6693(3) 0.060(2) Uani 1 1 d . . . . .
C3D C 0.2606(2) 0.7337(2) 0.7148(2) 0.055(2) Uani 1 1 d . . . . .
C17A C 0.0822(3) 0.7989(4) 0.5561(5) 0.149(7) Uani 1 1 d . . . . .
H17J H 0.0839 0.8031 0.5810 0.224 Uiso 1 1 calc GR . . . .
H17K H 0.0831 0.7739 0.5517 0.224 Uiso 1 1 calc GR . . . .
H17L H 0.0603 0.8082 0.5474 0.224 Uiso 1 1 calc GR . . . .
C3A C 0.3693(2) 0.7766(2) 0.5609(2) 0.0455(18) Uani 1 1 d . . . . .
C3B C 0.4234(2) 0.7881(2) 0.5929(2) 0.0466(18) Uani 1 1 d . . . . .
C7C C 0.1891(2) 0.8542(2) 0.6248(2) 0.058(2) Uani 1 1 d . . . . .
C4D C 0.2396(2) 0.7114(2) 0.7361(2) 0.056(2) Uani 1 1 d . . . . .
C6A C 0.3763(2) 0.7529(2) 0.5023(2) 0.055(2) Uani 1 1 d . . . . .
H6A H 0.3887 0.7395 0.4860 0.066 Uiso 1 1 calc R . . . .
C1D C 0.2691(2) 0.7691(2) 0.7309(2) 0.049(3) Uani 1 3 d S T P . .
H1DA H 0.2840 0.7840 0.7160 0.059 Uiso 1 3 calc RS T P . .
C12C C 0.1508(3) 0.7173(3) 0.6831(3) 0.070(3) Uani 1 1 d . . . . .
C10A C 0.2322(2) 0.8210(2) 0.5165(2) 0.051(2) Uani 1 1 d . . . . .
C14A C 0.1727(2) 0.8213(3) 0.5245(3) 0.069(3) Uani 1 1 d . . . . .
C10C C 0.1721(2) 0.7571(2) 0.6389(2) 0.058(2) Uani 1 1 d . . . . .
C13C C 0.1532(2) 0.6902(3) 0.6578(3) 0.071(3) Uani 1 1 d . . . . .
H13C H 0.1459 0.6673 0.6629 0.085 Uiso 1 1 calc R . . . .
C14C C 0.1668(2) 0.6987(3) 0.6253(3) 0.068(3) Uani 1 1 d . . . . .
C9C C 0.1858(2) 0.7912(2) 0.6247(2) 0.057(2) Uani 1 1 d . . . . .
C15D C 0.2589(3) 0.7205(3) 0.4868(3) 0.068(3) Uani 1 1 d . . . . .
C14D C 0.2783(2) 0.6988(3) 0.5131(3) 0.063(2) Uani 1 1 d . . . . .
C10D C 0.2802(3) 0.6871(3) 0.5720(3) 0.065(3) Uani 1 1 d . . . . .
O11 O 0.5995(3) 0.8149(4) 0.6851(3) 0.184(6) Uani 1 1 d . . . . .
C9D C 0.2654(2) 0.6977(2) 0.6059(3) 0.063(2) Uani 1 1 d . . . . .
C9A C 0.2654(2) 0.8009(3) 0.5251(2) 0.057(2) Uani 1 1 d . . . . .
C14B C 0.5007(2) 0.9775(2) 0.6172(2) 0.0463(18) Uani 1 1 d . . . . .
C15B C 0.4950(2) 1.0072(2) 0.5919(2) 0.0481(19) Uani 1 1 d . . . . .
O22B O 0.5355(2) 0.95044(19) 0.70246(19) 0.097(3) Uani 1 1 d . . . . .
C15A C 0.1430(2) 0.7996(4) 0.5419(3) 0.086(4) Uani 1 1 d . . . . .
C23A C 0.1675(4) 0.9232(4) 0.4819(5) 0.139(6) Uani 1 1 d . . . . .
H23D H 0.1574 0.9257 0.5050 0.209 Uiso 1 1 calc GR . . . .
H23E H 0.1514 0.9107 0.4669 0.209 Uiso 1 1 calc GR . . . .
H23F H 0.1722 0.9461 0.4722 0.209 Uiso 1 1 calc GR . . . .
C12B C 0.5210(3) 0.9518(2) 0.6704(2) 0.062(2) Uani 1 1 d . . . . .
C23B C 0.5473(5) 0.9839(4) 0.7173(3) 0.157(8) Uani 1 1 d . . . . .
H23G H 0.5546 0.9804 0.7413 0.235 Uiso 1 1 calc GR . . . .
H23H H 0.5283 1.0006 0.7166 0.235 Uiso 1 1 calc GR . . . .
H23I H 0.5668 0.9928 0.7038 0.235 Uiso 1 1 calc GR . . . .
O22D O 0.3542(2) 0.6442(3) 0.5331(2) 0.124(3) Uani 1 1 d . . . . .
C23D C 0.3712(4) 0.6431(6) 0.4988(4) 0.171(9) Uani 1 1 d . . . . .
H23J H 0.3936 0.6314 0.5009 0.256 Uiso 1 1 calc GR . . . .
H23K H 0.3748 0.6668 0.4904 0.256 Uiso 1 1 calc GR . . . .
H23L H 0.3565 0.6305 0.4825 0.256 Uiso 1 1 calc GR . . . .
Cl1 Cl 0.33044(6) 0.83044(6) 0.66956(6) 0.0667(10) Uani 1 3 d S T P . .
O3 O 0.35237(19) 0.85237(19) 0.64763(19) 0.101(4) Uani 1 3 d S T P . .
O15 O 0.3076(2) 0.8099(3) 0.6478(2) 0.116(3) Uani 1 1 d . . . . .
Cl2 Cl 0.58570(9) 0.82319(10) 0.45928(11) 0.1154(12) Uani 1 1 d D U . . .
Cl1H Cl 0.3460(4) 0.6794(4) 0.4060(4) 0.128(5) Uani 0.59(2) 1 d D U . A 2
O4H O 0.3524(8) 0.7017(7) 0.4339(7) 0.132(3) Uani 0.59(2) 1 d D U . A 2
O2H O 0.3157(6) 0.6878(6) 0.3876(5) 0.142(7) Uani 0.59(2) 1 d D U . A 2
O1H O 0.3416(8) 0.6448(6) 0.4196(6) 0.164(8) Uani 0.59(2) 1 d D U . A 2
O3H O 0.3738(5) 0.6789(6) 0.3825(5) 0.136(7) Uani 0.59(2) 1 d D U . A 2
O2F O 0.5639(8) 0.8476(9) 0.4395(7) 0.126(9) Uani 0.29(2) 1 d D U . B 2
O4F O 0.6067(8) 0.8030(9) 0.4339(8) 0.122(9) Uani 0.29(2) 1 d D U . B 2
O3F O 0.5630(8) 0.7997(9) 0.4792(10) 0.147(9) Uani 0.29(2) 1 d D U . B 2
O1F O 0.6090(7) 0.8419(9) 0.4827(10) 0.135(9) Uani 0.29(2) 1 d D U . B 2
N4 N 0.5555(4) 0.8870(4) 0.5730(4) 0.136(5) Uani 1 1 d . . . . .
C9 C 0.6178(3) 0.8661(4) 0.5620(4) 0.116(5) Uani 1 1 d . . . . .
H9A H 0.6218 0.8447 0.5751 0.175 Uiso 1 1 calc GR . . . .
H9B H 0.6344 0.8838 0.5694 0.175 Uiso 1 1 calc GR . . . .
H9C H 0.6210 0.8615 0.5373 0.175 Uiso 1 1 calc GR . . . .
C15 C 0.5829(4) 0.8782(3) 0.5682(4) 0.098(4) Uani 1 1 d . . . . .
O2E O 0.6065(4) 0.7946(4) 0.4500(5) 0.151(6) Uani 0.71(2) 1 d D U . B 1
O3E O 0.6054(4) 0.8548(4) 0.4597(6) 0.156(6) Uani 0.71(2) 1 d D U . B 1
O4E O 0.5566(3) 0.8270(4) 0.4370(3) 0.101(4) Uani 0.71(2) 1 d D U . B 1
O1E O 0.5710(4) 0.8179(5) 0.4939(4) 0.156(6) Uani 0.71(2) 1 d D U . B 1
O3G O 0.3510(11) 0.7046(10) 0.4360(10) 0.132(3) Uani 0.41(2) 1 d D U . A 1
Cl1G Cl 0.3466(4) 0.6774(5) 0.4097(4) 0.084(4) Uani 0.41(2) 1 d D U . A 1
O4G O 0.3347(7) 0.6914(6) 0.3765(5) 0.099(7) Uani 0.41(2) 1 d D U . A 1
O1G O 0.3203(7) 0.6518(6) 0.4225(7) 0.116(8) Uani 0.41(2) 1 d D U . A 1
O2G O 0.3797(6) 0.6584(8) 0.4041(8) 0.129(9) Uani 0.41(2) 1 d D U . A 1

loop_
_atom_site_aniso_label
_atom_site_aniso_U_11
_atom_site_aniso_U_22
_atom_site_aniso_U_33
_atom_site_aniso_U_23
_atom_site_aniso_U_13
_atom_site_aniso_U_12
Eu1 0.0460(3) 0.0674(4) 0.0568(3) -0.0132(3) 0.0036(2) -0.0071(3)
Eu2 0.0427(2) 0.0427(2) 0.0427(2) -0.0007(2) -0.0007(2) 0.0007(2)
Cl4 0.0427(13) 0.154(3) 0.121(3) 0.044(2) -0.0058(15) -0.0058(17)
N2D 0.055(4) 0.071(5) 0.072(5) -0.015(4) 0.001(4) -0.016(4)
O1A 0.047(3) 0.063(4) 0.049(3) -0.003(3) -0.002(3) -0.011(3)
O1D 0.061(4) 0.069(4) 0.054(3) -0.008(3) -0.003(3) -0.001(3)
O1C 0.055(3) 0.051(3) 0.066(4) -0.020(3) 0.010(3) -0.002(3)
O16C 0.141(7) 0.057(4) 0.114(6) -0.023(4) 0.042(6) -0.019(5)
O1B 0.045(3) 0.044(3) 0.046(3) 0.006(2) -0.004(2) 0.001(2)
N2C 0.050(4) 0.059(5) 0.071(5) -0.009(4) 0.005(4) -0.009(4)
O16B 0.077(4) 0.045(3) 0.062(4) -0.009(3) -0.004(3) -0.013(3)
O2A 0.061(4) 0.082(5) 0.091(5) 0.004(4) 0.003(4) -0.012(4)
O16A 0.046(4) 0.136(7) 0.168(9) 0.035(6) 0.007(5) 0.012(4)
C5A 0.041(4) 0.050(4) 0.044(4) -0.005(4) 0.010(3) 0.001(4)
O22C 0.112(6) 0.073(5) 0.072(5) -0.006(4) 0.030(4) -0.012(4)
O2B 0.056(3) 0.047(3) 0.053(3) -0.007(3) -0.015(3) -0.002(3)
C13D 0.071(6) 0.095(8) 0.055(6) -0.028(5) 0.005(5) -0.002(6)
O2D 0.055(4) 0.088(5) 0.063(4) -0.012(4) 0.000(3) -0.002(3)
C11D 0.084(8) 0.105(9) 0.069(7) -0.027(6) -0.002(6) 0.003(7)
C2 0.048(5) 0.054(5) 0.057(5) -0.005(4) 0.007(4) 0.002(4)
O22A 0.072(5) 0.109(7) 0.144(8) 0.038(6) -0.015(5) 0.018(5)
C5D 0.055(5) 0.055(5) 0.058(5) 0.005(4) -0.008(4) -0.007(4)
N1A 0.045(4) 0.070(5) 0.047(4) 0.003(3) 0.001(3) -0.008(3)
O16D 0.082(5) 0.112(6) 0.062(4) -0.034(4) 0.001(4) -0.012(4)
C4B 0.049(5) 0.043(4) 0.067(5) 0.010(4) -0.009(4) 0.006(4)
N1B 0.044(4) 0.049(4) 0.072(5) 0.004(3) -0.016(3) -0.007(3)
N2B 0.048(4) 0.040(3) 0.052(4) -0.003(3) -0.001(3) -0.009(3)
C8C 0.041(5) 0.074(6) 0.073(6) -0.005(5) 0.008(4) -0.002(4)
C7A 0.046(4) 0.063(5) 0.047(5) 0.003(4) 0.000(4) -0.010(4)
OW 0.056(4) 0.106(5) 0.080(5) -0.026(4) -0.008(3) -0.014(4)
C13A 0.051(6) 0.103(9) 0.079(7) 0.005(6) -0.008(5) 0.018(6)
N1D 0.071(5) 0.056(4) 0.078(6) -0.023(4) -0.002(4) 0.007(4)
O10 0.111(8) 0.209(14) 0.279(17) -0.063(12) 0.078(10) -0.070(9)
C8D 0.077(7) 0.049(5) 0.085(7) -0.003(5) -0.006(6) -0.004(5)
C15C 0.071(6) 0.063(6) 0.078(7) -0.029(5) 0.027(6) -0.013(5)
C7B 0.046(4) 0.034(4) 0.066(5) 0.006(4) -0.017(4) 0.003(3)
C17D 0.118(11) 0.147(12) 0.055(6) 0.010(7) 0.000(7) 0.000(9)
C8B 0.033(4) 0.040(4) 0.109(8) 0.008(5) -0.001(5) 0.000(4)
C10B 0.035(4) 0.043(4) 0.056(5) 0.009(4) -0.009(4) -0.003(3)
C2D 0.061(4) 0.061(4) 0.061(4) -0.002(5) -0.002(5) 0.002(5)
C4C 0.064(6) 0.054(5) 0.077(6) -0.010(5) 0.005(5) 0.007(5)
C23C 0.157(13) 0.074(8) 0.109(10) 0.012(7) 0.061(9) -0.015(8)
N2A 0.042(4) 0.089(5) 0.046(4) -0.004(4) -0.006(3) -0.008(4)
O2C 0.071(4) 0.071(4) 0.080(5) -0.018(4) 0.009(4) -0.014(4)
N1C 0.060(5) 0.069(5) 0.069(5) -0.014(4) 0.032(4) -0.010(4)
C2C 0.052(5) 0.046(4) 0.045(4) -0.005(4) -0.005(4) -0.003(4)
O35 0.084(7) 0.245(14) 0.212(13) 0.072(11) 0.059(8) 0.021(8)
C11B 0.061(5) 0.056(5) 0.067(6) 0.013(5) -0.009(5) -0.007(4)
C3C 0.048(5) 0.049(5) 0.062(5) -0.011(4) -0.004(4) 0.007(4)
C12D 0.065(7) 0.135(11) 0.076(8) -0.033(7) 0.005(6) 0.022(7)
O39 0.074(6) 0.270(15) 0.122(8) 0.038(9) -0.008(5) 0.056(8)
C17C 0.232(19) 0.061(7) 0.142(13) -0.034(8) 0.074(13) -0.019(10)
C9B 0.038(4) 0.043(4) 0.053(5) 0.020(4) -0.010(4) 0.005(3)
C5B 0.050(5) 0.041(4) 0.046(4) 0.004(3) -0.012(4) -0.001(4)
C6D 0.075(7) 0.060(6) 0.075(7) 0.014(5) -0.004(5) -0.010(5)
C11C 0.069(6) 0.053(5) 0.080(7) -0.008(5) 0.012(5) 0.004(5)
C17B 0.099(8) 0.047(5) 0.068(6) 0.023(5) -0.011(6) -0.019(5)
C12A 0.070(7) 0.086(8) 0.076(7) 0.027(6) -0.012(6) 0.017(6)
C5C 0.052(5) 0.059(5) 0.053(5) -0.016(4) 0.005(4) 0.000(4)
C6B 0.044(5) 0.048(5) 0.090(7) 0.005(5) 0.008(5) 0.011(4)
C4A 0.049(5) 0.053(5) 0.047(5) -0.004(4) 0.008(4) -0.004(4)
C11A 0.048(5) 0.089(7) 0.065(6) 0.011(5) 0.001(4) 0.003(5)
C8A 0.061(5) 0.072(6) 0.041(4) -0.015(4) -0.002(4) -0.015(5)
C13B 0.072(6) 0.048(5) 0.052(5) -0.007(4) -0.011(4) -0.010(4)
C1 0.050(5) 0.043(4) 0.053(5) -0.002(4) 0.007(4) 0.004(4)
C7D 0.067(6) 0.050(5) 0.062(6) -0.010(4) 0.000(5) 0.000(4)
C3D 0.053(5) 0.055(5) 0.058(5) -0.002(4) 0.000(4) 0.004(4)
C17A 0.035(6) 0.175(15) 0.24(2) 0.043(14) 0.041(9) 0.012(8)
C3A 0.043(4) 0.048(4) 0.045(4) 0.002(4) 0.003(4) -0.012(4)
C3B 0.050(5) 0.040(4) 0.051(4) -0.002(4) 0.003(4) 0.008(4)
C7C 0.058(5) 0.054(5) 0.061(5) -0.017(4) 0.010(4) -0.002(4)
C4D 0.056(5) 0.054(5) 0.058(5) 0.009(4) 0.008(4) -0.004(4)
C6A 0.048(5) 0.062(5) 0.055(5) -0.012(4) 0.004(4) -0.006(4)
C1D 0.049(3) 0.049(3) 0.049(3) 0.002(4) 0.002(4) -0.002(4)
C12C 0.074(7) 0.069(6) 0.068(6) -0.012(5) 0.017(5) -0.003(5)
C10A 0.039(4) 0.065(5) 0.050(5) 0.000(4) -0.012(4) -0.001(4)
C14A 0.044(5) 0.092(8) 0.073(6) 0.003(6) -0.010(5) -0.002(5)
C10C 0.048(5) 0.062(5) 0.063(6) -0.016(5) 0.009(4) -0.002(4)
C13C 0.059(6) 0.064(6) 0.089(7) -0.010(5) 0.010(5) -0.020(5)
C14C 0.054(5) 0.064(6) 0.086(7) -0.003(5) 0.008(5) -0.012(5)
C9C 0.041(4) 0.062(5) 0.067(6) -0.028(5) 0.012(4) -0.003(4)
C15D 0.056(6) 0.090(7) 0.057(6) -0.035(5) -0.005(5) -0.014(5)
C14D 0.041(5) 0.081(6) 0.066(6) -0.029(5) 0.004(4) -0.013(5)
C10D 0.058(5) 0.070(6) 0.067(6) -0.030(5) 0.015(5) 0.012(5)
O11 0.131(9) 0.267(16) 0.154(10) 0.054(10) -0.074(8) 0.008(10)
C9D 0.055(5) 0.054(5) 0.082(7) 0.000(5) -0.021(5) 0.010(4)
C9A 0.052(5) 0.073(6) 0.046(5) -0.003(4) -0.003(4) -0.019(4)
C14B 0.045(4) 0.044(4) 0.050(4) 0.005(4) -0.007(4) -0.008(4)
C15B 0.056(5) 0.038(4) 0.050(5) -0.001(4) 0.004(4) -0.004(4)
O22B 0.141(7) 0.077(5) 0.074(5) 0.012(4) -0.055(5) -0.033(5)
C15A 0.032(5) 0.124(11) 0.100(9) -0.017(8) 0.010(5) -0.014(6)
C23A 0.098(10) 0.137(13) 0.182(16) 0.074(12) 0.026(10) 0.057(9)
C12B 0.075(6) 0.064(6) 0.047(5) 0.005(4) -0.010(5) -0.022(5)
C23B 0.28(2) 0.107(11) 0.084(9) 0.006(8) -0.093(12) -0.074(13)
O22D 0.092(6) 0.186(10) 0.092(6) -0.052(6) 0.007(5) 0.048(6)
C23D 0.116(12) 0.28(2) 0.116(13) -0.052(14) -0.018(10) 0.093(14)
Cl1 0.0667(10) 0.0667(10) 0.0667(10) -0.0003(11) -0.0003(11) 0.0003(11)
O3 0.101(4) 0.101(4) 0.101(4) 0.023(4) 0.023(4) -0.023(4)
O15 0.095(6) 0.134(8) 0.121(7) -0.030(6) -0.018(5) -0.046(5)
Cl2 0.078(2) 0.109(3) 0.159(3) -0.044(2) -0.026(2) 0.0268(18)
Cl1H 0.174(10) 0.132(7) 0.076(7) -0.032(6) 0.027(5) -0.001(7)
O4H 0.143(8) 0.160(7) 0.093(5) -0.054(5) 0.028(5) -0.023(6)
O2H 0.184(12) 0.155(14) 0.086(10) -0.043(9) 0.008(8) 0.000(10)
O1H 0.24(2) 0.148(9) 0.109(12) -0.019(8) 0.007(13) -0.019(9)
O3H 0.179(13) 0.157(14) 0.071(9) -0.013(9) 0.026(8) 0.017(9)
O2F 0.111(15) 0.120(14) 0.149(15) -0.057(11) -0.038(12) 0.042(12)
O4F 0.095(15) 0.110(16) 0.161(15) -0.038(12) -0.027(11) 0.044(12)
O3F 0.112(15) 0.148(16) 0.182(17) -0.030(12) -0.028(12) 0.005(11)
O1F 0.105(14) 0.135(17) 0.165(16) -0.039(13) -0.044(12) 0.013(11)
N4 0.124(10) 0.155(12) 0.131(10) 0.057(9) 0.046(9) 0.038(9)
C9 0.093(10) 0.117(11) 0.140(13) 0.005(9) 0.020(9) 0.011(8)
C15 0.078(8) 0.098(9) 0.119(10) 0.010(8) 0.039(8) 0.025(7)
O2E 0.096(8) 0.144(9) 0.212(14) -0.090(9) -0.069(9) 0.070(8)
O3E 0.105(9) 0.134(8) 0.228(16) -0.066(8) 0.002(9) 0.003(7)
O4E 0.058(5) 0.100(9) 0.143(8) -0.033(7) -0.007(5) 0.017(6)
O1E 0.161(12) 0.142(13) 0.164(8) -0.035(7) -0.015(7) 0.023(9)
O3G 0.143(8) 0.160(7) 0.093(5) -0.054(5) 0.028(5) -0.023(6)
Cl1G 0.101(8) 0.109(8) 0.043(5) -0.018(5) 0.021(4) -0.016(5)
O4G 0.115(15) 0.118(13) 0.065(8) -0.016(7) 0.015(8) -0.030(11)
O1G 0.124(13) 0.123(12) 0.101(14) -0.020(10) 0.037(10) -0.020(10)
O2G 0.122(11) 0.162(15) 0.102(16) -0.027(11) 0.025(9) 0.003(9)

loop_
_atom_type_symbol
_atom_type_description
_atom_type_scat_dispersion_real
_atom_type_scat_dispersion_imag
_atom_type_scat_source
C C 0.0180 0.0090 'International Tables Vol C Tables 4.2.6.8 and 6.1.1.4'
H H 0.0000 0.0000 'International Tables Vol C Tables 4.2.6.8 and 6.1.1.4'
Cl Cl 0.3640 0.7020 'International Tables Vol C Tables 4.2.6.8 and 6.1.1.4'
Eu Eu -8.9290 11.1860 'International Tables Vol C Tables 4.2.6.8 and 6.1.1.4'
N N 0.0310 0.0180 'International Tables Vol C Tables 4.2.6.8 and 6.1.1.4'
O O 0.0490 0.0320 'International Tables Vol C Tables 4.2.6.8 and 6.1.1.4'

loop_
_geom_angle_atom_site_label_1
_geom_angle_atom_site_label_2
_geom_angle_atom_site_label_3
_geom_angle
_geom_angle_site_symmetry_1
_geom_angle_site_symmetry_3
N2D Eu1 O2A 162.4(2) . .
N2D Eu1 O2C 71.3(2) . .
N2D Eu1 C9C 135.6(2) . .
N2D Eu1 C9A 80.3(2) . .
O1A Eu1 N2D 70.0(2) . .
O1A Eu1 O1D 79.8(2) . .
O1A Eu1 N2C 131.1(2) . .
O1A Eu1 O2A 121.4(2) . .
O1A Eu1 O2D 67.82(19) . .
O1A Eu1 OW 129.6(2) . .
O1A Eu1 N2A 62.7(2) . .
O1A Eu1 O2C 139.5(2) . .
O1A Eu1 C9C 93.2(2) . .
O1A Eu1 C9A 18.9(2) . .
O1D Eu1 N2D 62.1(2) . .
O1D Eu1 N2C 65.9(2) . .
O1D Eu1 O2A 130.2(2) . .
O1D Eu1 O2D 120.8(2) . .
O1D Eu1 N2A 133.6(2) . .
O1D Eu1 O2C 72.1(2) . .
O1D Eu1 C9C 74.9(2) . .
O1D Eu1 C9A 98.7(2) . .
O1C Eu1 N2D 128.3(2) . .
O1C Eu1 O1A 75.31(19) . .
O1C Eu1 O1D 75.2(2) . .
O1C Eu1 N2C 63.2(2) . .
O1C Eu1 O2A 69.3(2) . .
O1C Eu1 O2D 134.9(2) . .
O1C Eu1 OW 133.3(2) . .
O1C Eu1 N2A 69.8(2) . .
O1C Eu1 O2C 122.6(2) . .
O1C Eu1 C9C 18.2(2) . .
O1C Eu1 C9A 78.8(2) . .
N2C Eu1 N2D 116.9(3) . .
N2C Eu1 O2A 67.3(2) . .
N2C Eu1 O2D 160.5(2) . .
N2C Eu1 O2C 60.7(2) . .
N2C Eu1 C9C 45.9(2) . .
N2C Eu1 C9A 141.3(2) . .
O2A Eu1 C9C 60.6(2) . .
O2A Eu1 C9A 107.2(2) . .
O2D Eu1 N2D 60.7(2) . .
O2D Eu1 O2A 109.0(2) . .
O2D Eu1 O2C 102.4(2) . .
O2D Eu1 C9C 150.5(2) . .
O2D Eu1 C9A 58.1(2) . .
OW Eu1 N2D 98.4(2) . .
OW Eu1 O1D 139.2(2) . .
OW Eu1 N2C 98.4(2) . .
OW Eu1 O2A 64.0(2) . .
OW Eu1 O2D 64.2(2) . .
OW Eu1 N2A 87.2(2) . .
OW Eu1 O2C 67.5(2) . .
OW Eu1 C9C 122.3(2) . .
OW Eu1 C9A 113.7(2) . .
N2A Eu1 N2D 121.6(2) . .
N2A Eu1 N2C 119.5(2) . .
N2A Eu1 O2A 61.8(2) . .
N2A Eu1 O2D 70.7(2) . .
N2A Eu1 O2C 153.8(2) . .
N2A Eu1 C9C 80.6(2) . .
N2A Eu1 C9A 45.8(2) . .
O2C Eu1 O2A 99.0(2) . .
O2C Eu1 C9C 106.5(2) . .
O2C Eu1 C9A 151.2(2) . .
C9C Eu1 C9A 96.8(2) . .
O1B Eu2 O1B 79.47(19) 9_466 8_656
O1B Eu2 O1B 79.47(19) . 8_656
O1B Eu2 O1B 79.47(19) . 9_466
O1B Eu2 O2B 86.53(18) 9_466 8_656
O1B Eu2 O2B 86.53(18) . 9_466
O1B Eu2 O2B 147.94(18) 8_656 9_466
O1B Eu2 O2B 86.53(18) 8_656 .
O1B Eu2 O2B 126.24(17) 9_466 9_466
O1B Eu2 O2B 126.24(17) 8_656 8_656
O1B Eu2 O2B 126.24(17) . .
O1B Eu2 O2B 147.94(17) 9_466 .
O1B Eu2 O2B 147.94(17) . 8_656
O1B Eu2 N2B 63.29(18) . .
O1B Eu2 N2B 69.73(19) 9_466 8_656
O1B Eu2 N2B 63.29(18) 9_466 9_466
O1B Eu2 N2B 134.79(19) . 8_656
O1B Eu2 N2B 69.72(19) . 9_466
O1B Eu2 N2B 134.79(19) 9_466 .
O1B Eu2 N2B 134.78(19) 8_656 9_466
O1B Eu2 N2B 69.73(19) 8_656 .
O1B Eu2 N2B 63.29(18) 8_656 8_656
O1B Eu2 C9B 18.11(18) . .
O1B Eu2 C9B 76.69(19) 8_656 .
O1B Eu2 C9B 96.56(18) . 8_656
O1B Eu2 C9B 18.11(18) 9_466 9_466
O1B Eu2 C9B 76.69(19) 9_466 8_656
O1B Eu2 C9B 96.56(18) 8_656 9_466
O1B Eu2 C9B 76.69(19) . 9_466
O1B Eu2 C9B 18.11(18) 8_656 8_656
O1B Eu2 C9B 96.56(18) 9_466 .
O2B Eu2 O2B 78.7(2) 9_466 .
O2B Eu2 O2B 78.7(2) 8_656 .
O2B Eu2 O2B 78.7(2) 8_656 9_466
O2B Eu2 N2B 78.22(19) . 8_656
O2B Eu2 N2B 78.21(19) 9_466 .
O2B Eu2 N2B 78.21(19) 8_656 9_466
O2B Eu2 N2B 63.15(18) 9_466 9_466
O2B Eu2 N2B 63.15(18) 8_656 8_656
O2B Eu2 N2B 63.15(18) . .
O2B Eu2 N2B 138.4(2) . 9_466
O2B Eu2 N2B 138.4(2) 8_656 .
O2B Eu2 N2B 138.4(2) 9_466 8_656
O2B Eu2 C9B 81.08(19) 8_656 9_466
O2B Eu2 C9B 156.92(19) . 9_466
O2B Eu2 C9B 108.14(18) 8_656 8_656
O2B Eu2 C9B 108.14(18) . .
O2B Eu2 C9B 156.92(19) 9_466 8_656
O2B Eu2 C9B 156.92(19) 8_656 .
O2B Eu2 C9B 81.08(19) 9_466 .
O2B Eu2 C9B 81.08(19) . 8_656
O2B Eu2 C9B 108.14(18) 9_466 9_466
N2B Eu2 N2B 119.80(2) . 8_656
N2B Eu2 N2B 119.79(2) . 9_466
N2B Eu2 N2B 119.80(2) 9_466 8_656
N2B Eu2 C9B 82.8(2) 8_656 9_466
N2B Eu2 C9B 45.3(2) 9_466 9_466
N2B Eu2 C9B 139.2(2) . 9_466
N2B Eu2 C9B 82.8(2) 9_466 .
N2B Eu2 C9B 82.8(2) . 8_656
N2B Eu2 C9B 139.2(2) 8_656 .
N2B Eu2 C9B 45.34(19) . .
N2B Eu2 C9B 139.2(2) 9_466 8_656
N2B Eu2 C9B 45.34(19) 8_656 8_656
C9B Eu2 C9B 94.80(18) . 8_656
C9B Eu2 C9B 94.80(18) . 9_466
C9B Eu2 C9B 94.80(18) 9_466 8_656
O10 Cl4 O39 105.8(8) . .
O35 Cl4 O10 114.5(9) . .
O35 Cl4 O39 109.5(7) . .
O11 Cl4 O10 109.2(10) . .
O11 Cl4 O35 107.3(8) . .
O11 Cl4 O39 110.6(9) . .
C14D N2D Eu1 124.1(7) . .
C14D N2D C10D 117.5(8) . .
C10D N2D Eu1 117.9(6) . .
C9A O1A Eu1 122.4(5) . .
C9D O1D Eu1 122.6(6) . .
C9C O1C Eu1 124.7(5) . .
C15C O16C C17C 117.0(9) . .
C9B O1B Eu2 124.5(5) . .
C10C N2C Eu1 117.9(6) . .
C14C N2C Eu1 123.0(6) . .
C14C N2C C10C 117.5(8) . .
C15B O16B C17B 117.4(7) . .
C15A O2A Eu1 119.9(7) . .
C15A O16A C17A 113.4(10) . .
C7A C5A H5A 121.0 . .
C3A C5A H5A 121.0 . .
C3A C5A C7A 118.0(7) . .
C12C O22C C23C 118.1(8) . .
C15B O2B Eu2 120.2(5) . .
C12D C13D H13D 121.6 . .
C14D C13D H13D 121.6 . .
C14D C13D C12D 116.8(9) . .
C15D O2D Eu1 121.2(7) . .
C12D C11D H11D 120.7 . .
C12D C11D C10D 118.6(11) . .
C10D C11D H11D 120.7 . .
C4B C2 H2 112.7 . .
C4B C2 C3C 106.2(7) . .
C4B C2 C4A 105.9(7) . .
C3C C2 H2 112.7 . .
C4A C2 H2 112.7 . .
C4A C2 C3C 106.2(7) . .
C12A O22A C23A 118.9(10) . .
C7D C5D H5D 120.2 . .
C3D C5D H5D 120.2 . .
C3D C5D C7D 119.5(8) . .
C7A N1A H1A 120.0 . .
C9A N1A H1A 120.0 . .
C9A N1A C7A 120.0(7) . .
C15D O16D C17D 117.6(9) . .
C6B C4B C2 129.1(8) . .
C6B C4B C3B 118.4(8) . .
C3B C4B C2 112.5(7) . .
C7B N1B H1B 119.7 . .
C9B N1B H1B 119.7 . .
C9B N1B C7B 120.6(7) . .
C10B N2B Eu2 119.7(5) . .
C14B N2B Eu2 120.2(5) . .
C14B N2B C10B 117.7(7) . .
C4C C8C H8C 119.8 9_466 .
C4C C8C C7C 120.4(8) 9_466 .
C7C C8C H8C 119.8 . .
C5A C7A N1A 118.6(7) . .
C8A C7A C5A 121.7(8) . .
C8A C7A N1A 119.7(7) . .
Eu1 OW HWA 110.6 . .
Eu1 OW HWB 110.5 . .
HWA OW HWB 108.4 . .
C12A C13A H13A 121.3 . .
C14A C13A H13A 121.3 . .
C14A C13A C12A 117.4(9) . .
C7D N1D H1D 118.6 . .
C9D N1D H1D 118.6 . .
C9D N1D C7D 122.7(8) . .
C6D C8D H8D 119.7 . .
C7D C8D H8D 119.7 . .
C7D C8D C6D 120.7(9) . .
O16C C15C C14C 113.3(9) . .
O2C C15C O16C 125.1(9) . .
O2C C15C C14C 121.4(9) . .
C8B C7B N1B 119.2(7) . .
C5B C7B N1B 118.8(7) . .
C5B C7B C8B 121.8(7) . .
O16D C17D H17A 109.5 . .
O16D C17D H17B 109.5 . .
O16D C17D H17C 109.5 . .
H17A C17D H17B 109.5 . .
H17A C17D H17C 109.5 . .
H17B C17D H17C 109.5 . .
C7B C8B H8B 120.6 . .
C7B C8B C6B 118.9(8) . .
C6B C8B H8B 120.6 . .
N2B C10B C11B 123.0(7) . .
N2B C10B C9B 110.8(6) . .
C11B C10B C9B 126.0(7) . .
C4D C2D H2D 112.5 . .
C4D C2D H2D 112.5 8_656 .
C4D C2D H2D 112.5 9_466 .
C4D C2D C4D 106.3(7) 8_656 9_466
C4D C2D C4D 106.3(7) 9_466 .
C4D C2D C4D 106.3(7) 8_656 .
C8C C4C H4C 120.6 8_656 .
C8C C4C C3C 118.8(9) 8_656 .
C3C C4C H4C 120.6 . .
O22C C23C H23A 109.5 . .
O22C C23C H23B 109.5 . .
O22C C23C H23C 109.5 . .
H23A C23C H23B 109.5 . .
H23A C23C H23C 109.5 . .
H23B C23C H23C 109.5 . .
C10A N2A Eu1 120.0(6) . .
C10A N2A C14A 114.3(8) . .
C14A N2A Eu1 125.2(6) . .
C15C O2C Eu1 121.3(6) . .
C7C N1C H1C 120.6 . .
C9C N1C H1C 120.6 . .
C9C N1C C7C 118.9(7) . .
C3C C2C C1 113.3(7) . .
C5C C2C C3C 120.7(8) 8_656 .
C5C C2C C1 126.0(7) 8_656 .
C10B C11B H11B 121.2 . .
C10B C11B C12B 117.6(8) . .
C12B C11B H11B 121.2 . .
C4C C3C C2 127.6(8) . .
C4C C3C C2C 120.0(8) . .
C2C C3C C2 112.4(7) . .
C11D C12D C13D 120.0(11) . .
O22D C12D C13D 123.8(10) . .
O22D C12D C11D 116.1(11) . .
O16C C17C H17D 109.5 . .
O16C C17C H17E 109.5 . .
O16C C17C H17F 109.5 . .
H17D C17C H17E 109.5 . .
H17D C17C H17F 109.5 . .
H17E C17C H17F 109.5 . .
O1B C9B N1B 122.1(7) . .
O1B C9B C10B 118.5(6) . .
N1B C9B Eu2 155.9(6) . .
N1B C9B C10B 119.4(6) . .
C10B C9B Eu2 82.6(4) . .
C7B C5B H5B 120.4 . .
C3B C5B C7B 119.2(8) . .
C3B C5B H5B 120.4 . .
C8D C6D H6D 120.1 . .
C4D C6D C8D 119.9(9) . .
C4D C6D H6D 120.1 . .
C12C C11C H11C 120.3 . .
C12C C11C C10C 119.3(9) . .
C10C C11C H11C 120.3 . .
O16B C17B H17G 109.5 . .
O16B C17B H17H 109.5 . .
O16B C17B H17I 109.5 . .
H17G C17B H17H 109.5 . .
H17G C17B H17I 109.5 . .
H17H C17B H17I 109.5 . .
O22A C12A C13A 124.7(10) . .
O22A C12A C11A 118.1(10) . .
C11A C12A C13A 117.2(10) . .
C2C C5C H5C 120.6 9_466 .
C2C C5C C7C 118.8(9) 9_466 .
C7C C5C H5C 120.6 . .
C4B C6B C8B 120.6(8) . .
C4B C6B H6B 119.7 . .
C8B C6B H6B 119.7 . .
C3A C4A C2 112.5(7) . .
C6A C4A C2 128.1(7) . .
C6A C4A C3A 119.4(8) . .
C12A C11A H11A 119.4 . .
C10A C11A C12A 121.2(9) . .
C10A C11A H11A 119.4 . .
C7A C8A H8A 120.2 . .
C7A C8A C6A 119.5(8) . .
C6A C8A H8A 120.2 . .
C14B C13B H13B 120.9 . .
C12B C13B H13B 120.9 . .
C12B C13B C14B 118.2(8) . .
C2C C1 H1 112.6 . .
C2C C1 C3A 106.3(6) . .
C2C C1 C3B 106.2(6) . .
C3A C1 H1 112.6 . .
C3B C1 H1 112.6 . .
C3B C1 C3A 106.0(6) . .
N1D C7D C5D 118.1(8) . .
C8D C7D C5D 119.4(9) . .
C8D C7D N1D 122.4(8) . .
C5D C3D C4D 120.5(8) . .
C5D C3D C1D 124.8(9) . .
C4D C3D C1D 114.8(8) . .
O16A C17A H17J 109.5 . .
O16A C17A H17K 109.5 . .
O16A C17A H17L 109.5 . .
H17J C17A H17K 109.5 . .
H17J C17A H17L 109.5 . .
H17K C17A H17L 109.5 . .
C5A C3A C4A 121.9(7) . .
C5A C3A C1 125.1(7) . .
C4A C3A C1 113.0(7) . .
C4B C3B C1 112.2(7) . .
C5B C3B C4B 121.1(8) . .
C5B C3B C1 126.7(7) . .
C8C C7C N1C 119.5(8) . .
C5C C7C C8C 121.3(9) . .
C5C C7C N1C 119.1(8) . .
C6D C4D C2D 128.6(10) . .
C6D C4D C3D 120.0(8) . .
C3D C4D C2D 111.5(9) . .
C4A C6A C8A 119.3(8) . .
C4A C6A H6A 120.4 . .
C8A C6A H6A 120.4 . .
C3D C1D C3D 104.9(7) 8_656 .
C3D C1D C3D 104.9(7) 8_656 9_466
C3D C1D C3D 104.9(7) 9_466 .
C3D C1D H1DA 113.7 9_466 .
C3D C1D H1DA 113.7 . .
C3D C1D H1DA 113.7 8_656 .
O22C C12C C11C 116.8(9) . .
O22C C12C C13C 125.1(10) . .
C11C C12C C13C 118.2(9) . .
N2A C10A C11A 123.5(8) . .
N2A C10A C9A 110.6(8) . .
C11A C10A C9A 125.8(8) . .
C13A C14A N2A 126.2(9) . .
C13A C14A C15A 125.1(10) . .
N2A C14A C15A 108.6(9) . .
N2C C10C C11C 122.3(9) . .
N2C C10C C9C 111.4(8) . .
C11C C10C C9C 126.1(8) . .
C12C C13C H13C 121.2 . .
C14C C13C C12C 117.7(9) . .
C14C C13C H13C 121.2 . .
N2C C14C C15C 112.5(9) . .
N2C C14C C13C 124.9(9) . .
C13C C14C C15C 122.6(9) . .
O1C C9C N1C 122.4(9) . .
O1C C9C C10C 117.6(7) . .
N1C C9C Eu1 151.4(7) . .
N1C C9C C10C 120.0(8) . .
C10C C9C Eu1 84.2(5) . .
O2D C15D O16D 123.6(10) . .
O2D C15D C14D 123.9(9) . .
O16D C15D C14D 112.4(9) . .
N2D C14D C13D 124.2(10) . .
N2D C14D C15D 110.1(8) . .
C13D C14D C15D 125.7(9) . .
N2D C10D C11D 122.8(9) . .
N2D C10D C9D 112.5(8) . .
C11D C10D C9D 124.0(10) . .
O1D C9D N1D 120.2(10) . .
O1D C9D C10D 119.8(9) . .
N1D C9D Eu1 150.4(7) . .
N1D C9D C10D 120.0(8) . .
C10D C9D Eu1 84.6(6) . .
O1A C9A N1A 123.5(9) . .
O1A C9A C10A 116.8(8) . .
N1A C9A Eu1 149.0(7) . .
N1A C9A C10A 119.7(8) . .
C10A C9A Eu1 83.6(5) . .
N2B C14B C13B 124.0(7) . .
N2B C14B C15B 111.8(7) . .
C13B C14B C15B 124.2(7) . .
O16B C15B C14B 113.4(7) . .
O2B C15B O16B 125.3(7) . .
O2B C15B C14B 121.1(7) . .
C12B O22B C23B 116.3(8) . .
O2A C15A O16A 126.4(10) . .
O2A C15A C14A 124.1(10) . .
O16A C15A C14A 109.4(12) . .
O22A C23A H23D 109.5 . .
O22A C23A H23E 109.5 . .
O22A C23A H23F 109.5 . .
H23D C23A H23E 109.5 . .
H23D C23A H23F 109.5 . .
H23E C23A H23F 109.5 . .
C13B C12B C11B 119.6(8) . .
O22B C12B C11B 114.1(8) . .
O22B C12B C13B 126.3(8) . .
O22B C23B H23G 109.5 . .
O22B C23B H23H 109.5 . .
O22B C23B H23I 109.5 . .
H23G C23B H23H 109.5 . .
H23G C23B H23I 109.5 . .
H23H C23B H23I 109.5 . .
C12D O22D C23D 116.3(11) . .
O22D C23D H23J 109.5 . .
O22D C23D H23K 109.5 . .
O22D C23D H23L 109.5 . .
H23J C23D H23K 109.5 . .
H23J C23D H23L 109.5 . .
H23K C23D H23L 109.5 . .
O15 Cl1 O3 109.4(4) . .
O15 Cl1 O3 109.4(4) 9_466 .
O15 Cl1 O3 109.4(4) 8_656 .
O15 Cl1 O15 109.6(4) . 9_466
O15 Cl1 O15 109.6(4) . 8_656
O15 Cl1 O15 109.6(4) 9_466 8_656
O2F Cl2 O4F 107.7(10) . .
O3F Cl2 O2F 108.8(11) . .
O3F Cl2 O4F 110.0(11) . .
O1F Cl2 O2F 110.8(10) . .
O1F Cl2 O4F 109.3(11) . .
O1F Cl2 O3F 110.2(11) . .
O2E Cl2 O3E 111.5(8) . .
O2E Cl2 O4E 112.0(7) . .
O2E Cl2 O1E 110.0(8) . .
O3E Cl2 O1E 108.2(8) . .
O4E Cl2 O3E 109.7(8) . .
O4E Cl2 O1E 105.1(7) . .
O4H Cl1H O2H 113.0(15) . .
O4H Cl1H O1H 107.9(14) . .
O4H Cl1H O3H 111.7(15) . .
O2H Cl1H O1H 107.3(15) . .
O3H Cl1H O2H 108.4(14) . .
O3H Cl1H O1H 108.3(14) . .
H9A C9 H9B 109.5 . .
H9A C9 H9C 109.5 . .
H9B C9 H9C 109.5 . .
C15 C9 H9A 109.5 . .
C15 C9 H9B 109.5 . .
C15 C9 H9C 109.5 . .
N4 C15 C9 178.9(17) . .
O3G Cl1G O1G 108.8(16) . .
O3G Cl1G O2G 110.6(16) . .
O4G Cl1G O3G 112.1(17) . .
O4G Cl1G O1G 108.6(14) . .
O4G Cl1G O2G 108.9(14) . .
O2G Cl1G O1G 107.8(14) . .

loop_
_geom_bond_atom_site_label_1
_geom_bond_atom_site_label_2
_geom_bond_distance
_geom_bond_site_symmetry_2
Eu1 N2D 2.605(8) .
Eu1 O1A 2.406(5) .
Eu1 O1D 2.432(6) .
Eu1 O1C 2.370(5) .
Eu1 N2C 2.580(7) .
Eu1 O2A 2.632(8) .
Eu1 O2D 2.597(6) .
Eu1 OW 2.430(6) .
Eu1 N2A 2.549(8) .
Eu1 O2C 2.624(7) .
Eu1 C9C 3.232(8) .
Eu1 C9A 3.249(9) .
Eu2 O1B 2.396(5) 8_656
Eu2 O1B 2.396(5) 9_466
Eu2 O1B 2.395(5) .
Eu2 O2B 2.507(5) 8_656
Eu2 O2B 2.507(5) 9_466
Eu2 O2B 2.507(5) .
Eu2 N2B 2.523(6) .
Eu2 N2B 2.523(6) 8_656
Eu2 N2B 2.523(6) 9_466
Eu2 C9B 3.252(7) .
Eu2 C9B 3.252(7) 8_656
Eu2 C9B 3.252(7) 9_466
Cl4 O10 1.400(12) .
Cl4 O35 1.369(11) .
Cl4 O39 1.410(11) .
Cl4 O11 1.350(10) .
N2D C14D 1.328(11) .
N2D C10D 1.336(12) .
O1A C9A 1.246(10) .
O1D C9D 1.220(10) .
O1C C9C 1.228(9) .
O16C C15C 1.322(12) .
O16C C17C 1.460(13) .
O1B C9B 1.227(8) .
N2C C10C 1.344(11) .
N2C C14C 1.323(11) .
O16B C17B 1.465(10) .
O16B C15B 1.321(9) .
O2A C15A 1.184(14) .
O16A C17A 1.487(14) .
O16A C15A 1.341(13) .
C5A H5A 0.9300 .
C5A C7A 1.391(11) .
C5A C3A 1.364(11) .
O22C C23C 1.463(12) .
O22C C12C 1.336(11) .
O2B C15B 1.229(9) .
C13D H13D 0.9300 .
C13D C12D 1.389(15) .
C13D C14D 1.368(13) .
O2D C15D 1.211(11) .
C11D H11D 0.9300 .
C11D C12D 1.365(15) .
C11D C10D 1.367(14) .
C2 H2 0.9800 .
C2 C4B 1.516(12) .
C2 C3C 1.521(12) .
C2 C4A 1.521(12) .
O22A C12A 1.342(12) .
O22A C23A 1.431(13) .
C5D H5D 0.9300 .
C5D C7D 1.425(12) .
C5D C3D 1.375(12) .
N1A H1A 0.8600 .
N1A C7A 1.437(10) .
N1A C9A 1.322(10) .
O16D C17D 1.459(14) .
O16D C15D 1.330(11) .
C4B C6B 1.381(11) .
C4B C3B 1.431(11) .
N1B H1B 0.8600 .
N1B C7B 1.429(10) .
N1B C9B 1.336(9) .
N2B C10B 1.344(9) .
N2B C14B 1.322(9) .
C8C H8C 0.9300 .
C8C C4C 1.384(13) 9_466
C8C C7C 1.390(13) .
C7A C8A 1.384(12) .
OW HWA 0.8707 .
OW HWB 0.8722 .
C13A H13A 0.9300 .
C13A C12A 1.407(14) .
C13A C14A 1.356(14) .
N1D H1D 0.8600 .
N1D C7D 1.410(11) .
N1D C9D 1.360(12) .
C8D H8D 0.9300 .
C8D C6D 1.419(14) .
C8D C7D 1.367(13) .
C15C O2C 1.195(11) .
C15C C14C 1.482(13) .
C7B C8B 1.388(12) .
C7B C5B 1.378(11) .
C17D H17A 0.9600 .
C17D H17B 0.9600 .
C17D H17C 0.9600 .
C8B H8B 0.9300 .
C8B C6B 1.410(12) .
C10B C11B 1.392(11) .
C10B C9B 1.480(11) .
C2D H2D 0.9800 .
C2D C4D 1.524(11) .
C2D C4D 1.524(11) 8_656
C2D C4D 1.524(11) 9_466
C4C C8C 1.384(13) 8_656
C4C H4C 0.9300 .
C4C C3C 1.394(12) .
C23C H23A 0.9600 .
C23C H23B 0.9600 .
C23C H23C 0.9600 .
N2A C10A 1.348(10) .
N2A C14A 1.361(11) .
N1C H1C 0.8600 .
N1C C7C 1.450(11) .
N1C C9C 1.326(10) .
C2C C3C 1.410(11) .
C2C C5C 1.375(11) 8_656
C2C C1 1.506(11) .
C11B H11B 0.9300 .
C11B C12B 1.411(12) .
C12D O22D 1.354(13) .
C17C H17D 0.9600 .
C17C H17E 0.9600 .
C17C H17F 0.9600 .
C5B H5B 0.9300 .
C5B C3B 1.373(10) .
C6D H6D 0.9300 .
C6D C4D 1.361(12) .
C11C H11C 0.9300 .
C11C C12C 1.380(13) .
C11C C10C 1.395(13) .
C17B H17G 0.9600 .
C17B H17H 0.9600 .
C17B H17I 0.9600 .
C12A C11A 1.374(13) .
C5C C2C 1.375(11) 9_466
C5C H5C 0.9300 .
C5C C7C 1.382(12) .
C6B H6B 0.9300 .
C4A C3A 1.408(11) .
C4A C6A 1.383(11) .
C11A H11A 0.9300 .
C11A C10A 1.356(12) .
C8A H8A 0.9300 .
C8A C6A 1.403(12) .
C13B H13B 0.9300 .
C13B C14B 1.397(11) .
C13B C12B 1.363(12) .
C1 H1 0.9800 .
C1 C3A 1.519(11) .
C1 C3B 1.514(11) .
C3D C4D 1.415(12) .
C3D C1D 1.510(10) .
C17A H17J 0.9600 .
C17A H17K 0.9600 .
C17A H17L 0.9600 .
C6A H6A 0.9300 .
C1D C3D 1.510(10) 9_466
C1D C3D 1.510(10) 8_656
C1D H1DA 0.9800 .
C12C C13C 1.409(13) .
C10A C9A 1.507(12) .
C14A C15A 1.544(15) .
C10C C9C 1.494(13) .
C13C H13C 0.9300 .
C13C C14C 1.372(14) .
C15D C14D 1.487(15) .
C10D C9D 1.457(13) .
C14B C15B 1.495(11) .
O22B C12B 1.335(10) .
O22B C23B 1.459(13) .
C23A H23D 0.9600 .
C23A H23E 0.9600 .
C23A H23F 0.9600 .
C23B H23G 0.9600 .
C23B H23H 0.9600 .
C23B H23I 0.9600 .
O22D C23D 1.452(17) .
C23D H23J 0.9600 .
C23D H23K 0.9600 .
C23D H23L 0.9600 .
Cl1 O3 1.440(13) .
Cl1 O15 1.428(7) .
Cl1 O15 1.428(7) 9_466
Cl1 O15 1.428(7) 8_656
Cl2 O2F 1.45(2) .
Cl2 O4F 1.47(2) .
Cl2 O3F 1.45(2) .
Cl2 O1F 1.44(2) .
Cl2 O2E 1.384(11) .
Cl2 O3E 1.411(12) .
Cl2 O4E 1.396(10) .
Cl2 O1E 1.441(12) .
Cl1H O4H 1.378(16) .
Cl1H O2H 1.382(16) .
Cl1H O1H 1.419(17) .
Cl1H O3H 1.378(16) .
N4 C15 1.106(14) .
C9 H9A 0.9600 .
C9 H9B 0.9600 .
C9 H9C 0.9600 .
C9 C15 1.421(17) .
O3G Cl1G 1.44(2) .
Cl1G O4G 1.437(19) .
Cl1G O1G 1.47(2) .
Cl1G O2G 1.46(2) .

loop_
_geom_torsion_atom_site_label_1
_geom_torsion_atom_site_label_2
_geom_torsion_atom_site_label_3
_geom_torsion_atom_site_label_4
_geom_torsion
_geom_torsion_site_symmetry_1
_geom_torsion_site_symmetry_4
Eu1 N2D C14D C13D 174.7(7) . .
Eu1 N2D C14D C15D -2.5(10) . .
Eu1 N2D C10D C11D -171.8(8) . .
Eu1 N2D C10D C9D -1.6(10) . .
Eu1 O1A C9A N1A -144.9(7) . .
Eu1 O1A C9A C10A 34.0(10) . .
Eu1 O1D C9D N1D -151.6(6) . .
Eu1 O1D C9D C10D 28.4(12) . .
Eu1 O1C C9C N1C -152.1(7) . .
Eu1 O1C C9C C10C 28.2(11) . .
Eu1 N2C C10C C11C -166.4(7) . .
Eu1 N2C C10C C9C 8.7(9) . .
Eu1 N2C C14C C15C -9.3(11) . .
Eu1 N2C C14C C13C 168.7(8) . .
Eu1 O2A C15A O16A 176.5(9) . .
Eu1 O2A C15A C14A -7.2(16) . .
Eu1 O2D C15D O16D -174.8(6) . .
Eu1 O2D C15D C14D 1.9(12) . .
Eu1 N2A C10A C11A -175.9(7) . .
Eu1 N2A C10A C9A 0.2(9) . .
Eu1 N2A C14A C13A 175.7(8) . .
Eu1 N2A C14A C15A -1.5(11) . .
Eu2 O1B C9B N1B -162.7(6) . .
Eu2 O1B C9B C10B 17.6(10) . .
Eu2 O2B C15B O16B -178.3(6) . .
Eu2 O2B C15B C14B 6.2(10) . .
Eu2 N2B C10B C11B -161.2(6) . .
Eu2 N2B C10B C9B 14.6(8) . .
Eu2 N2B C14B C13B 161.8(7) . .
Eu2 N2B C14B C15B -20.3(9) . .
N2D C10D C9D Eu1 1.1(7) . .
N2D C10D C9D O1D -16.3(13) . .
N2D C10D C9D N1D 163.6(8) . .
O16C C15C O2C Eu1 175.6(9) . .
O16C C15C C14C N2C -172.2(9) . .
O16C C15C C14C C13C 9.8(15) . .
N2C C10C C9C Eu1 -6.2(7) . .
N2C C10C C9C O1C -22.8(12) . .
N2C C10C C9C N1C 157.5(8) . .
C5A C7A C8A C6A 4.8(13) . .
O22C C12C C13C C14C -176.2(10) . .
C13D C12D O22D C23D 5(2) . .
O2D C15D C14D N2D 0.3(13) . .
O2D C15D C14D C13D -176.8(9) . .
C11D C12D O22D C23D -171.2(14) . .
C11D C10D C9D Eu1 171.2(10) . .
C11D C10D C9D O1D 153.7(10) . .
C11D C10D C9D N1D -26.3(15) . .
C2 C4B C6B C8B 177.8(8) . .
C2 C4B C3B C5B -178.2(7) . .
C2 C4B C3B C1 0.7(10) . .
C2 C4A C3A C5A -177.1(7) . .
C2 C4A C3A C1 0.8(9) . .
C2 C4A C6A C8A 177.4(8) . .
O22A C12A C11A C10A 179.3(10) . .
C5D C3D C4D C2D -177.6(7) . .
C5D C3D C4D C6D 1.5(14) . .
C5D C3D C1D C3D -126.7(11) . 8_656
C5D C3D C1D C3D 123.0(11) . 9_466
N1A C7A C8A C6A -177.1(7) . .
O16D C15D C14D N2D 177.3(8) . .
O16D C15D C14D C13D 0.2(13) . .
C4B C2 C3C C4C -124.1(9) . .
C4B C2 C3C C2C 55.6(9) . .
C4B C2 C4A C3A -57.2(9) . .
C4B C2 C4A C6A 123.3(9) . .
N1B C7B C8B C6B -176.8(8) . .
N1B C7B C5B C3B 176.5(7) . .
N2B C10B C11B C12B -0.3(13) . .
N2B C10B C9B Eu2 -9.9(6) . .
N2B C10B C9B O1B -20.5(10) . .
N2B C10B C9B N1B 159.8(7) . .
N2B C14B C15B O16B -166.7(7) . .
N2B C14B C15B O2B 9.3(11) . .
C8C C4C C3C C2 179.5(8) 8_656 .
C8C C4C C3C C2C -0.2(13) 8_656 .
C7A C5A C3A C4A 0.8(11) . .
C7A C5A C3A C1 -176.9(7) . .
C7A N1A C9A Eu1 -49.9(14) . .
C7A N1A C9A O1A -5.6(13) . .
C7A N1A C9A C10A 175.5(7) . .
C7A C8A C6A C4A -1.5(13) . .
C13A C12A C11A C10A -3.1(16) . .
C13A C14A C15A O2A -171.4(12) . .
C13A C14A C15A O16A 5.4(16) . .
C8D C6D C4D C2D 177.8(8) . .
C8D C6D C4D C3D -1.1(14) . .
C7B N1B C9B Eu2 -29.9(17) . .
C7B N1B C9B O1B -3.7(12) . .
C7B N1B C9B C10B 176.0(7) . .
C7B C8B C6B C4B 1.2(13) . .
C7B C5B C3B C4B -0.4(12) . .
C7B C5B C3B C1 -179.1(7) . .
C17D O16D C15D O2D 2.4(14) . .
C17D O16D C15D C14D -174.6(9) . .
C8B C7B C5B C3B -0.2(12) . .
C10B N2B C14B C13B -0.5(12) . .
C10B N2B C14B C15B 177.5(7) . .
C10B C11B C12B C13B -1.2(14) . .
C10B C11B C12B O22B -179.9(9) . .
C4C C8C C7C N1C -176.6(8) 9_466 .
C4C C8C C7C C5C 0.0(14) 9_466 .
C23C O22C C12C C11C 177.9(11) . .
C23C O22C C12C C13C -2.0(16) . .
N2A C10A C9A Eu1 -0.1(6) . .
N2A C10A C9A O1A -20.7(11) . .
N2A C10A C9A N1A 158.2(8) . .
N2A C14A C15A O2A 5.8(16) . .
N2A C14A C15A O16A -177.3(9) . .
O2C C15C C14C N2C 12.1(15) . .
O2C C15C C14C C13C -166.0(11) . .
C2C C5C C7C C8C -0.6(12) 9_466 .
C2C C5C C7C N1C 176.0(7) 9_466 .
C2C C1 C3A C5A 121.5(8) . .
C2C C1 C3A C4A -56.4(8) . .
C2C C1 C3B C4B 56.0(9) . .
C2C C1 C3B C5B -125.2(8) . .
C11B C10B C9B Eu2 165.8(8) . .
C11B C10B C9B O1B 155.2(8) . .
C11B C10B C9B N1B -24.5(12) . .
C3C C2 C4B C6B 123.9(9) . .
C3C C2 C4B C3B -56.5(9) . .
C3C C2 C4A C3A 55.5(9) . .
C3C C2 C4A C6A -124.0(9) . .
C3C C2C C1 C3A 55.1(9) . .
C3C C2C C1 C3B -57.4(9) . .
C12D C13D C14D N2D -2.7(15) . .
C12D C13D C14D C15D 174.0(10) . .
C12D C11D C10D N2D -3.9(17) . .
C12D C11D C10D C9D -172.9(11) . .
C17C O16C C15C O2C -0.4(19) . .
C17C O16C C15C C14C -175.9(12) . .
C9B N1B C7B C8B 111.2(9) . .
C9B N1B C7B C5B -65.6(11) . .
C9B C10B C11B C12B -175.5(8) . .
C5B C7B C8B C6B -0.1(13) . .
C6D C8D C7D C5D 2.5(15) . .
C6D C8D C7D N1D -179.2(9) . .
C11C C12C C13C C14C 3.9(15) . .
C11C C10C C9C Eu1 168.7(9) . .
C11C C10C C9C O1C 152.1(9) . .
C11C C10C C9C N1C -27.6(14) . .
C17B O16B C15B O2B -0.1(12) . .
C17B O16B C15B C14B 175.8(7) . .
C12A C13A C14A N2A -3.8(17) . .
C12A C13A C14A C15A 173.0(10) . .
C12A C11A C10A N2A 3.5(15) . .
C12A C11A C10A C9A -172.0(9) . .
C5C C2C C3C C2 179.9(7) 8_656 .
C5C C2C C3C C4C -0.5(12) 8_656 .
C5C C2C C1 C3A -123.4(8) 8_656 .
C5C C2C C1 C3B 124.1(8) 8_656 .
C6B C4B C3B C5B 1.4(12) . .
C6B C4B C3B C1 -179.7(7) . .
C4A C2 C4B C6B -123.4(9) . .
C4A C2 C4B C3B 56.2(9) . .
C4A C2 C3C C4C 123.5(9) . .
C4A C2 C3C C2C -56.8(9) . .
C11A C10A C9A Eu1 175.8(9) . .
C11A C10A C9A O1A 155.2(9) . .
C11A C10A C9A N1A -25.8(13) . .
C13B C14B C15B O16B 11.2(12) . .
C13B C14B C15B O2B -172.7(8) . .
C1 C2C C3C C2 1.2(10) . .
C1 C2C C3C C4C -179.1(8) . .
C7D C5D C3D C4D 0.0(13) . .
C7D C5D C3D C1D -179.0(7) . .
C7D N1D C9D Eu1 -42.2(17) . .
C7D N1D C9D O1D -4.9(14) . .
C7D N1D C9D C10D 175.1(8) . .
C7D C8D C6D C4D -1.0(15) . .
C3D C5D C7D N1D 179.6(8) . .
C3D C5D C7D C8D -2.0(13) . .
C17A O16A C15A O2A 1(2) . .
C17A O16A C15A C14A -175.8(11) . .
C3A C5A C7A N1A 177.5(7) . .
C3A C5A C7A C8A -4.4(12) . .
C3A C4A C6A C8A -2.0(12) . .
C3A C1 C3B C4B -56.8(8) . .
C3A C1 C3B C5B 122.0(9) . .
C3B C4B C6B C8B -1.8(13) . .
C3B C1 C3A C5A -125.8(8) . .
C3B C1 C3A C4A 56.3(8) . .
C7C N1C C9C Eu1 -36.9(16) . .
C7C N1C C9C O1C -0.9(14) . .
C7C N1C C9C C10C 178.7(8) . .
C4D C2D C4D C6D 123.7(13) 8_656 .
C4D C2D C4D C6D -123.4(13) 9_466 .
C4D C2D C4D C3D -57.3(9) 8_656 .
C4D C2D C4D C3D 55.6(9) 9_466 .
C4D C3D C1D C3D -56.1(8) . 9_466
C4D C3D C1D C3D 54.2(8) . 8_656
C6A C4A C3A C5A 2.4(12) . .
C6A C4A C3A C1 -179.6(7) . .
C1D C3D C4D C2D 1.6(9) . .
C1D C3D C4D C6D -179.3(8) . .
C12C C11C C10C N2C -0.5(15) . .
C12C C11C C10C C9C -174.9(9) . .
C12C C13C C14C N2C -5.4(16) . .
C12C C13C C14C C15C 172.4(10) . .
C10A N2A C14A C13A 3.8(14) . .
C10A N2A C14A C15A -173.4(8) . .
C14A C13A C12A O22A -179.4(11) . .
C14A C13A C12A C11A 3.1(16) . .
C14A N2A C10A C11A -3.5(12) . .
C14A N2A C10A C9A 172.5(7) . .
C10C N2C C14C C15C -174.3(8) . .
C10C N2C C14C C13C 3.7(14) . .
C10C C11C C12C O22C 178.9(9) . .
C10C C11C C12C C13C -1.2(15) . .
C14C N2C C10C C11C -0.6(13) . .
C14C N2C C10C C9C 174.5(8) . .
C14C C15C O2C Eu1 -9.2(14) . .
C9C N1C C7C C8C 113.9(10) . .
C9C N1C C7C C5C -62.8(11) . .
C14D N2D C10D C11D 0.1(14) . .
C14D N2D C10D C9D 170.2(8) . .
C14D C13D C12D C11D -1.3(17) . .
C14D C13D C12D O22D -177.7(11) . .
C10D N2D C14D C13D 3.4(14) . .
C10D N2D C14D C15D -173.8(8) . .
C10D C11D C12D C13D 4.4(18) . .
C10D C11D C12D O22D -178.9(11) . .
C9D N1D C7D C5D -56.8(12) . .
C9D N1D C7D C8D 124.9(10) . .
C9A N1A C7A C5A -57.1(11) . .
C9A N1A C7A C8A 124.8(9) . .
C14B N2B C10B C11B 1.1(12) . .
C14B N2B C10B C9B 177.0(7) . .
C14B C13B C12B C11B 1.8(14) . .
C14B C13B C12B O22B -179.7(10) . .
C23A O22A C12A C13A 4.1(19) . .
C23A O22A C12A C11A -178.5(12) . .
C12B C13B C14B N2B -1.0(13) . .
C12B C13B C14B C15B -178.7(8) . .
C23B O22B C12B C11B 179.9(12) . .
C23B O22B C12B C13B 1.4(18) . .

loop_
_smtbx_masks_void_nr
_smtbx_masks_void_average_x
_smtbx_masks_void_average_y
_smtbx_masks_void_average_z
_smtbx_masks_void_volume
_smtbx_masks_void_count_electrons
1 -0.909 -0.711 -0.408 15889.3 2484.1
